data_4120775
loop_
_publ_author_name
'Matthew R. MacDonald'
'Megan E. Fieser'
'Jefferson E. Bates'
'Joseph W. Ziller'
'Filipp Furche'
'William J. Evans'

_publ_section_title
;
 Identification of the +2 Oxidation State for Uranium in a Crystalline
 Molecular Complex, [K(2.2.2-Cryptand)][(C5H4SiMe3)3U]
;
_journal_name_full 'Journal of the American Chemical Society'
_journal_page_first 13310
_journal_page_last 13313
_journal_paper_doi 10.1021/ja406791t
_journal_volume 135
_journal_year 2013
_chemical_formula_sum 'C46 H83 K N2 O7 Si3 U'
_chemical_formula_weight 1137.54
_chemical_name_systematic
; 
 ? 
;
_space_group_crystal_system monoclinic
_space_group_IT_number 14
_space_group_name_Hall '-P 2ybc'
_space_group_name_H-M_alt 'P 1 21/c 1'
_symmetry_space_group_name_Hall '-P 2ybc'
_symmetry_space_group_name_H-M 'P 1 21/c 1'
_atom_sites_solution_hydrogens geom
_atom_sites_solution_primary direct
_atom_sites_solution_secondary difmap
_audit_creation_method SHELXL-2013
_cell_angle_alpha 90
_cell_angle_beta 90.7714(11)
_cell_angle_gamma 90
_cell_formula_units_Z 4
_cell_length_a 15.9554(14)
_cell_length_b 24.433(2)
_cell_length_c 13.7743(12)
_cell_measurement_reflns_used 9748
_cell_measurement_temperature 88(2)
_cell_measurement_theta_max 28.68
_cell_measurement_theta_min 2.56
_cell_volume 5369.3(8)
_computing_cell_refinement 'Bruker SAINT'
_computing_data_collection 'Bruker APEX2'
_computing_data_reduction 'Bruker SAINT'
_computing_molecular_graphics 'Bruker SHELXTL'
_computing_publication_material 'Bruker SHELXTL'
_computing_structure_refinement 'SHELXL-2013 (Sheldrick, 2013)'
_computing_structure_solution 'SHELXS-97 (Sheldrick, 2008)'
_diffrn_ambient_temperature 88(2)
_diffrn_measured_fraction_theta_full 1.000
_diffrn_measured_fraction_theta_max 1.000
_diffrn_measurement_device_type 'Bruker APEX-II CCD'
_diffrn_measurement_method '\f and \w scans'
_diffrn_radiation_type MoK\a
_diffrn_radiation_wavelength 0.71073
_diffrn_reflns_av_unetI/netI 0.0308
_diffrn_reflns_Laue_measured_fraction_full 1.000
_diffrn_reflns_Laue_measured_fraction_max 1.000
_diffrn_reflns_limit_h_max 19
_diffrn_reflns_limit_h_min -19
_diffrn_reflns_limit_k_max 30
_diffrn_reflns_limit_k_min 0
_diffrn_reflns_limit_l_max 17
_diffrn_reflns_limit_l_min 0
_diffrn_reflns_number 10983
_diffrn_reflns_point_group_measured_fraction_full 1.000
_diffrn_reflns_point_group_measured_fraction_max 1.000
_diffrn_reflns_theta_full 25.242
_diffrn_reflns_theta_max 26.372
_diffrn_reflns_theta_min 1.697
_exptl_absorpt_coefficient_mu 3.213
_exptl_absorpt_correction_T_max 0.647
_exptl_absorpt_correction_T_min 0.525
_exptl_absorpt_correction_type multi-scan
_exptl_absorpt_process_details 'Bruker TWINABS'
_exptl_crystal_colour green
_exptl_crystal_density_diffrn 1.407
_exptl_crystal_density_meas ?
_exptl_crystal_density_method not_measured
_exptl_crystal_description irregular
_exptl_crystal_F_000 2328
_exptl_crystal_size_max 0.255
_exptl_crystal_size_mid 0.216
_exptl_crystal_size_min 0.094
_refine_diff_density_max 1.556
_refine_diff_density_min -0.716
_refine_diff_density_rms 0.079
_refine_ls_extinction_method none
_refine_ls_goodness_of_fit_ref 1.049
_refine_ls_hydrogen_treatment constr
_refine_ls_matrix_type full
_refine_ls_number_parameters 551
_refine_ls_number_reflns 10983
_refine_ls_number_restraints 0
_refine_ls_restrained_S_all 1.049
_refine_ls_R_factor_all 0.0295
_refine_ls_R_factor_gt 0.0244
_refine_ls_shift/su_max 0.000
_refine_ls_shift/su_mean 0.000
_refine_ls_structure_factor_coef Fsqd
_refine_ls_weighting_details
; 
 w=1/[\s^2^(Fo^2^)+(0.0171P)^2^+6.5163P] 
 where P=(Fo^2^+2Fc^2^)/3 
;
_refine_ls_weighting_scheme calc
_refine_ls_wR_factor_gt 0.0541
_refine_ls_wR_factor_ref 0.0562
_reflns_Friedel_coverage 0.000
_reflns_number_gt 10019
_reflns_number_total 10983
_reflns_threshold_expression 'I > 2\s(I)'
_cod_data_source_file ja406791t_si_003.cif
_cod_data_source_block mrm45
_cod_depositor_comments
;
The following automatic conversions were performed:

'_exptl_crystal_density_meas' value 'not_measured' was changed to '?'
- the value is perceived as not measured.

Automatic conversion script
Id: cif_fix_values 3008 2015-01-20 13:52:24Z robertas 
;
_cod_database_code 4120775
_shelx_space_group_comment
; 
The symmetry employed for this shelxl refinement is uniquely defined 
by the following loop, which should always be used as a source of 
symmetry information in preference to the above space-group names. 
They are only intended as comments. 
;
_shelx_estimated_absorpt_t_min 0.495
_shelx_estimated_absorpt_t_max 0.752
_shelxl_version_number 2013-2

loop_
_space_group_symop_operation_xyz
'x, y, z'
'-x, y+1/2, -z+1/2'
'-x, -y, -z'
'x, -y-1/2, z-1/2'

loop_
_atom_site_label
_atom_site_type_symbol
_atom_site_fract_x
_atom_site_fract_y
_atom_site_fract_z
_atom_site_U_iso_or_equiv
_atom_site_adp_type
_atom_site_occupancy
_atom_site_site_symmetry_order
_atom_site_calc_flag
_atom_site_refinement_flags_posn
_atom_site_refinement_flags_adp
U1 U 0.28027(2) 0.08717(2) 0.01693(2) 0.02158(4) Uani 1 1 d . .
K1 K 0.24195(4) -0.27209(3) -0.19485(4) 0.01713(13) Uani 1 1 d . .
Si1 Si 0.23903(5) 0.24873(4) -0.05641(6) 0.02051(18) Uani 1 1 d . .
Si2 Si 0.38355(6) 0.04821(4) 0.27594(7) 0.0273(2) Uani 1 1 d . .
Si3 Si 0.26817(6) 0.05377(4) -0.27912(7) 0.0259(2) Uani 1 1 d . .
O1 O 0.12205(15) -0.31166(10) -0.32973(17) 0.0268(5) Uani 1 1 d . .
O2 O 0.29609(14) -0.32811(10) -0.35874(15) 0.0238(5) Uani 1 1 d . .
O3 O 0.31954(14) -0.17196(9) -0.23951(16) 0.0216(5) Uani 1 1 d . .
O4 O 0.15965(16) -0.17257(10) -0.15155(16) 0.0258(5) Uani 1 1 d . .
O5 O 0.19042(14) -0.33274(10) -0.03507(16) 0.0264(5) Uani 1 1 d . .
O6 O 0.36536(14) -0.31463(9) -0.06008(16) 0.0236(5) Uani 1 1 d . .
N1 N 0.06041(18) -0.27269(14) -0.1425(2) 0.0295(7) Uani 1 1 d . .
N2 N 0.42512(17) -0.27166(12) -0.24702(19) 0.0225(6) Uani 1 1 d . .
C1 C 0.19478(18) 0.18752(12) 0.0042(2) 0.0209(6) Uani 1 1 d . .
C2 C 0.1982(2) 0.17599(14) 0.1057(2) 0.0234(7) Uani 1 1 d . .
H2A H 0.2238 0.2005 0.1561 0.028 Uiso 1 1 calc R U
C3 C 0.1479(2) 0.13009(15) 0.1253(3) 0.0302(8) Uani 1 1 d . .
H3A H 0.1308 0.1174 0.1912 0.036 Uiso 1 1 calc R U
C4 C 0.1111(2) 0.11329(15) 0.0361(3) 0.0311(8) Uani 1 1 d . .
H4A H 0.0636 0.0868 0.0291 0.037 Uiso 1 1 calc R U
C5 C 0.13974(19) 0.14753(14) -0.0373(3) 0.0256(7) Uani 1 1 d . .
H5A H 0.1156 0.1492 -0.1046 0.031 Uiso 1 1 calc R U
C6 C 0.3112(2) 0.28462(15) 0.0301(3) 0.0348(8) Uani 1 1 d . .
H6A H 0.3559 0.2595 0.0509 0.052 Uiso 1 1 calc R U
H6B H 0.2798 0.2967 0.0868 0.052 Uiso 1 1 calc R U
H6C H 0.3359 0.3164 -0.0021 0.052 Uiso 1 1 calc R U
C7 C 0.1526(2) 0.29685(16) -0.0922(3) 0.0393(9) Uani 1 1 d . .
H7A H 0.1049 0.2759 -0.1180 0.059 Uiso 1 1 calc R U
H7B H 0.1727 0.3221 -0.1421 0.059 Uiso 1 1 calc R U
H7C H 0.1351 0.3177 -0.0353 0.059 Uiso 1 1 calc R U
C8 C 0.2972(2) 0.23212(16) -0.1696(3) 0.0358(9) Uani 1 1 d . .
H8A H 0.2579 0.2182 -0.2190 0.054 Uiso 1 1 calc R U
H8B H 0.3397 0.2042 -0.1553 0.054 Uiso 1 1 calc R U
H8C H 0.3245 0.2652 -0.1939 0.054 Uiso 1 1 calc R U
C9 C 0.40556(19) 0.08183(13) 0.1593(2) 0.0199(6) Uani 1 1 d . .
C10 C 0.44233(19) 0.05700(14) 0.0762(2) 0.0233(7) Uani 1 1 d . .
H10A H 0.4648 0.0188 0.0743 0.028 Uiso 1 1 calc R U
C11 C 0.45540(19) 0.09635(13) 0.0045(3) 0.0265(7) Uani 1 1 d . .
H11A H 0.4887 0.0908 -0.0557 0.032 Uiso 1 1 calc R U
C12 C 0.4274(2) 0.14749(14) 0.0400(2) 0.0255(7) Uani 1 1 d . .
H12A H 0.4389 0.1840 0.0102 0.031 Uiso 1 1 calc R U
C13 C 0.39722(19) 0.13849(13) 0.1353(2) 0.0200(6) Uani 1 1 d . .
H13A H 0.3841 0.1681 0.1828 0.024 Uiso 1 1 calc R U
C14 C 0.3577(4) -0.02531(17) 0.2574(3) 0.0581(14) Uani 1 1 d . .
H14A H 0.3030 -0.0285 0.2247 0.087 Uiso 1 1 calc R U
H14B H 0.3559 -0.0438 0.3205 0.087 Uiso 1 1 calc R U
H14C H 0.4007 -0.0424 0.2173 0.087 Uiso 1 1 calc R U
C15 C 0.2993(3) 0.08484(18) 0.3413(3) 0.0428(10) Uani 1 1 d . .
H15A H 0.2459 0.0799 0.3064 0.064 Uiso 1 1 calc R U
H15B H 0.3129 0.1239 0.3449 0.064 Uiso 1 1 calc R U
H15C H 0.2947 0.0700 0.4071 0.064 Uiso 1 1 calc R U
C16 C 0.4783(3) 0.0513(2) 0.3598(3) 0.0583(14) Uani 1 1 d . .
H16A H 0.4890 0.0894 0.3786 0.087 Uiso 1 1 calc R U
H16B H 0.5273 0.0367 0.3263 0.087 Uiso 1 1 calc R U
H16C H 0.4678 0.0294 0.4180 0.087 Uiso 1 1 calc R U
C17 C 0.2594(2) 0.02557(13) -0.1548(2) 0.0265(7) Uani 1 1 d . .
C18 C 0.3249(2) -0.00088(14) -0.0998(3) 0.0293(8) Uani 1 1 d . .
H18A H 0.3827 -0.0081 -0.1239 0.035 Uiso 1 1 calc R U
C19 C 0.2904(3) -0.02444(13) -0.0166(3) 0.0345(9) Uani 1 1 d . .
H19A H 0.3194 -0.0515 0.0269 0.041 Uiso 1 1 calc R U
C20 C 0.2032(2) -0.01316(13) -0.0175(3) 0.0314(8) Uani 1 1 d . .
H20A H 0.1608 -0.0308 0.0252 0.038 Uiso 1 1 calc R U
C21 C 0.1853(2) 0.01674(14) -0.1016(3) 0.0266(7) Uani 1 1 d . .
H21A H 0.1275 0.0249 -0.1264 0.032 Uiso 1 1 calc R U
C22 C 0.3717(2) 0.08785(17) -0.2973(3) 0.0401(9) Uani 1 1 d . .
H22A H 0.4169 0.0631 -0.2767 0.060 Uiso 1 1 calc R U
H22B H 0.3745 0.1215 -0.2586 0.060 Uiso 1 1 calc R U
H22C H 0.3781 0.0969 -0.3661 0.060 Uiso 1 1 calc R U
C23 C 0.2596(3) -0.00310(15) -0.3712(3) 0.0336(9) Uani 1 1 d . .
H23A H 0.3068 -0.0284 -0.3625 0.050 Uiso 1 1 calc R U
H23B H 0.2607 0.0124 -0.4368 0.050 Uiso 1 1 calc R U
H23C H 0.2068 -0.0229 -0.3622 0.050 Uiso 1 1 calc R U
C24 C 0.1798(2) 0.10198(15) -0.3079(3) 0.0324(8) Uani 1 1 d . .
H24A H 0.1262 0.0835 -0.2973 0.049 Uiso 1 1 calc R U
H24B H 0.1831 0.1135 -0.3759 0.049 Uiso 1 1 calc R U
H24C H 0.1840 0.1341 -0.2656 0.049 Uiso 1 1 calc R U
C25 C 0.0098(2) -0.2802(2) -0.2314(3) 0.0420(10) Uani 1 1 d . .
H25A H 0.0097 -0.2455 -0.2687 0.050 Uiso 1 1 calc R U
H25B H -0.0488 -0.2881 -0.2131 0.050 Uiso 1 1 calc R U
C26 C 0.0407(2) -0.3254(2) -0.2954(3) 0.0449(11) Uani 1 1 d . .
H26A H 0.0433 -0.3601 -0.2583 0.054 Uiso 1 1 calc R U
H26B H 0.0015 -0.3306 -0.3510 0.054 Uiso 1 1 calc R U
C27 C 0.1548(2) -0.35502(15) -0.3871(3) 0.0301(8) Uani 1 1 d . .
H27A H 0.1135 -0.3654 -0.4381 0.036 Uiso 1 1 calc R U
H27B H 0.1658 -0.3875 -0.3458 0.036 Uiso 1 1 calc R U
C28 C 0.2341(2) -0.33650(14) -0.4326(2) 0.0251(7) Uani 1 1 d . .
H28A H 0.2537 -0.3645 -0.4791 0.030 Uiso 1 1 calc R U
H28B H 0.2243 -0.3020 -0.4686 0.030 Uiso 1 1 calc R U
C29 C 0.3751(2) -0.31657(16) -0.4001(2) 0.0272(7) Uani 1 1 d . .
H29A H 0.3730 -0.2810 -0.4344 0.033 Uiso 1 1 calc R U
H29B H 0.3897 -0.3453 -0.4476 0.033 Uiso 1 1 calc R U
C30 C 0.4402(2) -0.31470(16) -0.3197(2) 0.0274(8) Uani 1 1 d . .
H30A H 0.4416 -0.3506 -0.2865 0.033 Uiso 1 1 calc R U
H30B H 0.4960 -0.3086 -0.3486 0.033 Uiso 1 1 calc R U
C31 C 0.4455(2) -0.21785(15) -0.2873(3) 0.0283(8) Uani 1 1 d . .
H31A H 0.4243 -0.2160 -0.3551 0.034 Uiso 1 1 calc R U
H31B H 0.5072 -0.2137 -0.2886 0.034 Uiso 1 1 calc R U
C32 C 0.4091(2) -0.17121(15) -0.2309(3) 0.0303(8) Uani 1 1 d . .
H32A H 0.4259 -0.1744 -0.1617 0.036 Uiso 1 1 calc R U
H32B H 0.4309 -0.1361 -0.2560 0.036 Uiso 1 1 calc R U
C33 C 0.2860(3) -0.12528(13) -0.1928(2) 0.0300(8) Uani 1 1 d . .
H33A H 0.3078 -0.0917 -0.2239 0.036 Uiso 1 1 calc R U
H33B H 0.3042 -0.1250 -0.1238 0.036 Uiso 1 1 calc R U
C34 C 0.1928(2) -0.12520(14) -0.1985(2) 0.0321(8) Uani 1 1 d . .
H34A H 0.1710 -0.0918 -0.1671 0.038 Uiso 1 1 calc R U
H34B H 0.1744 -0.1248 -0.2675 0.038 Uiso 1 1 calc R U
C35 C 0.0710(2) -0.17093(17) -0.1485(3) 0.0349(9) Uani 1 1 d . .
H35A H 0.0477 -0.1701 -0.2155 0.042 Uiso 1 1 calc R U
H35B H 0.0529 -0.1372 -0.1149 0.042 Uiso 1 1 calc R U
C36 C 0.0381(2) -0.22038(16) -0.0959(3) 0.0338(9) Uani 1 1 d . .
H36A H 0.0607 -0.2203 -0.0286 0.041 Uiso 1 1 calc R U
H36B H -0.0237 -0.2177 -0.0924 0.041 Uiso 1 1 calc R U
C37 C 0.0460(2) -0.31833(17) -0.0755(3) 0.0356(9) Uani 1 1 d . .
H37A H 0.0461 -0.3530 -0.1127 0.043 Uiso 1 1 calc R U
H37B H -0.0102 -0.3141 -0.0469 0.043 Uiso 1 1 calc R U
C38 C 0.1100(2) -0.32236(15) 0.0054(3) 0.0314(8) Uani 1 1 d . .
H38A H 0.1114 -0.2878 0.0428 0.038 Uiso 1 1 calc R U
H38B H 0.0948 -0.3524 0.0501 0.038 Uiso 1 1 calc R U
C39 C 0.2513(2) -0.34201(15) 0.0396(2) 0.0295(8) Uani 1 1 d . .
H39A H 0.2316 -0.3710 0.0839 0.035 Uiso 1 1 calc R U
H39B H 0.2598 -0.3081 0.0779 0.035 Uiso 1 1 calc R U
C40 C 0.3323(2) -0.35899(13) -0.0052(2) 0.0282(7) Uani 1 1 d . .
H40A H 0.3730 -0.3697 0.0464 0.034 Uiso 1 1 calc R U
H40B H 0.3228 -0.3910 -0.0480 0.034 Uiso 1 1 calc R U
C41 C 0.4458(2) -0.32841(15) -0.0983(2) 0.0275(7) Uani 1 1 d . .
H41A H 0.4412 -0.3620 -0.1381 0.033 Uiso 1 1 calc R U
H41B H 0.4859 -0.3355 -0.0443 0.033 Uiso 1 1 calc R U
C42 C 0.4769(2) -0.28186(15) -0.1596(2) 0.0258(7) Uani 1 1 d . .
H42A H 0.4785 -0.2482 -0.1197 0.031 Uiso 1 1 calc R U
H42B H 0.5350 -0.2900 -0.1796 0.031 Uiso 1 1 calc R U
O7 O 0.0633(3) -0.45780(18) -0.1742(3) 0.0934(15) Uani 1 1 d . .
C43 C 0.0391(5) -0.5050(3) -0.2276(5) 0.100(3) Uani 1 1 d . .
H43A H 0.0850 -0.5170 -0.2702 0.120 Uiso 1 1 calc R U
H43B H -0.0110 -0.4971 -0.2684 0.120 Uiso 1 1 calc R U
C44 C 0.0196(4) -0.5491(3) -0.1527(6) 0.086(2) Uani 1 1 d . .
H44A H -0.0388 -0.5462 -0.1299 0.103 Uiso 1 1 calc R U
H44B H 0.0289 -0.5862 -0.1792 0.103 Uiso 1 1 calc R U
C45 C 0.0812(3) -0.5361(2) -0.0732(4) 0.0656(15) Uani 1 1 d . .
H45A H 0.1273 -0.5632 -0.0713 0.079 Uiso 1 1 calc R U
H45B H 0.0536 -0.5356 -0.0093 0.079 Uiso 1 1 calc R U
C46 C 0.1136(3) -0.4801(2) -0.0989(4) 0.0635(14) Uani 1 1 d . .
H46A H 0.1121 -0.4560 -0.0412 0.076 Uiso 1 1 calc R U
H46B H 0.1725 -0.4828 -0.1203 0.076 Uiso 1 1 calc R U

loop_
_atom_site_aniso_label
_atom_site_aniso_U_11
_atom_site_aniso_U_22
_atom_site_aniso_U_33
_atom_site_aniso_U_23
_atom_site_aniso_U_13
_atom_site_aniso_U_12
U1 0.02062(5) 0.01668(5) 0.02717(6) -0.00383(5) -0.00920(5) 0.00324(5)
K1 0.0174(3) 0.0200(3) 0.0139(3) -0.0007(2) -0.0018(2) -0.0004(2)
Si1 0.0186(4) 0.0229(4) 0.0200(4) 0.0006(3) -0.0009(3) 0.0029(3)
Si2 0.0332(5) 0.0268(5) 0.0218(4) 0.0038(4) -0.0011(4) -0.0010(4)
Si3 0.0304(5) 0.0215(4) 0.0256(4) 0.0008(4) -0.0059(4) -0.0032(4)
O1 0.0206(12) 0.0337(14) 0.0259(11) -0.0067(11) -0.0029(10) -0.0066(10)
O2 0.0241(13) 0.0318(13) 0.0155(10) -0.0032(9) -0.0018(9) 0.0036(10)
O3 0.0267(12) 0.0178(11) 0.0201(10) -0.0037(9) -0.0025(9) -0.0035(9)
O4 0.0306(13) 0.0266(13) 0.0202(11) 0.0014(10) 0.0010(10) 0.0095(11)
O5 0.0301(12) 0.0323(13) 0.0169(10) 0.0013(10) 0.0028(10) -0.0015(10)
O6 0.0258(12) 0.0253(12) 0.0198(10) 0.0028(9) -0.0009(9) 0.0050(10)
N1 0.0173(14) 0.0443(19) 0.0270(14) -0.0035(14) 0.0010(12) 0.0007(13)
N2 0.0199(14) 0.0277(15) 0.0199(12) -0.0031(12) -0.0010(11) -0.0001(11)
C1 0.0161(13) 0.0218(15) 0.0245(15) -0.0012(13) -0.0034(12) 0.0053(11)
C2 0.0208(17) 0.0229(17) 0.0266(16) -0.0022(14) 0.0015(13) 0.0069(13)
C3 0.0271(19) 0.0295(19) 0.0343(18) 0.0033(16) 0.0074(15) 0.0015(15)
C4 0.0166(15) 0.0280(18) 0.049(2) -0.0021(17) -0.0048(16) 0.0024(13)
C5 0.0147(15) 0.0282(17) 0.0336(17) -0.0028(15) -0.0059(14) 0.0069(13)
C6 0.044(2) 0.0283(18) 0.0320(18) 0.0004(16) -0.0094(17) -0.0038(15)
C7 0.0283(19) 0.033(2) 0.057(2) 0.018(2) 0.0026(19) 0.0056(16)
C8 0.041(2) 0.036(2) 0.0312(18) -0.0025(17) 0.0105(16) -0.0044(17)
C9 0.0139(14) 0.0252(17) 0.0205(14) 0.0007(13) -0.0028(12) 0.0009(13)
C10 0.0155(15) 0.0259(17) 0.0283(16) -0.0021(14) -0.0039(13) 0.0039(13)
C11 0.0198(15) 0.0332(18) 0.0268(16) -0.0033(15) 0.0068(14) -0.0012(13)
C12 0.0240(16) 0.0260(17) 0.0266(16) -0.0008(14) 0.0017(14) -0.0067(13)
C13 0.0172(15) 0.0210(16) 0.0218(14) -0.0051(13) -0.0041(12) -0.0032(12)
C14 0.107(4) 0.029(2) 0.038(2) 0.0092(19) 0.005(3) -0.006(2)
C15 0.049(3) 0.049(2) 0.0307(18) 0.0026(19) 0.0156(17) 0.000(2)
C16 0.050(3) 0.087(4) 0.037(2) 0.020(2) -0.018(2) -0.006(3)
C17 0.034(2) 0.0190(16) 0.0260(16) -0.0053(13) -0.0101(14) -0.0015(14)
C18 0.038(2) 0.0196(17) 0.0302(17) -0.0095(14) -0.0106(16) 0.0056(15)
C19 0.060(2) 0.0121(14) 0.0306(17) -0.0034(13) -0.0190(19) 0.0028(15)
C20 0.046(2) 0.0191(15) 0.0285(17) -0.0002(15) -0.0075(17) -0.0103(14)
C21 0.0309(18) 0.0205(17) 0.0283(16) -0.0033(14) -0.0083(15) -0.0062(14)
C22 0.034(2) 0.036(2) 0.050(2) 0.002(2) -0.0032(18) -0.0080(17)
C23 0.047(2) 0.0301(19) 0.0234(16) -0.0006(15) -0.0012(16) -0.0025(17)
C24 0.040(2) 0.0263(18) 0.0313(18) 0.0040(15) -0.0053(16) 0.0007(16)
C25 0.0150(17) 0.076(3) 0.035(2) -0.004(2) -0.0052(16) -0.0030(18)
C26 0.025(2) 0.074(3) 0.036(2) -0.011(2) -0.0023(17) -0.022(2)
C27 0.037(2) 0.0272(19) 0.0264(16) -0.0064(15) -0.0112(15) -0.0021(16)
C28 0.032(2) 0.0274(17) 0.0155(14) -0.0072(13) -0.0056(13) 0.0034(14)
C29 0.0288(18) 0.035(2) 0.0177(14) -0.0051(14) 0.0020(14) 0.0072(15)
C30 0.0211(17) 0.039(2) 0.0221(15) -0.0069(15) 0.0000(14) 0.0098(15)
C31 0.0194(17) 0.035(2) 0.0303(17) 0.0031(16) 0.0035(14) -0.0052(15)
C32 0.0275(19) 0.0277(19) 0.0354(19) -0.0012(16) -0.0070(16) -0.0093(15)
C33 0.052(2) 0.0181(15) 0.0198(15) -0.0032(13) 0.0049(16) -0.0004(16)
C34 0.052(2) 0.0239(18) 0.0210(16) 0.0015(14) 0.0068(16) 0.0152(16)
C35 0.032(2) 0.045(2) 0.0278(17) 0.0002(17) 0.0016(16) 0.0162(18)
C36 0.0215(17) 0.050(2) 0.0303(18) -0.0008(17) 0.0048(15) 0.0116(16)
C37 0.0252(19) 0.045(2) 0.0372(19) -0.0038(18) 0.0091(16) -0.0092(17)
C38 0.0336(18) 0.0343(19) 0.0266(17) 0.0032(16) 0.0132(16) -0.0013(15)
C39 0.042(2) 0.0277(17) 0.0188(15) 0.0057(14) 0.0005(14) 0.0029(15)
C40 0.0377(19) 0.0249(16) 0.0218(15) 0.0046(14) -0.0036(15) 0.0059(14)
C41 0.0252(17) 0.0338(19) 0.0233(16) -0.0031(15) -0.0067(14) 0.0083(14)
C42 0.0145(16) 0.037(2) 0.0262(16) -0.0055(15) -0.0034(13) 0.0017(14)
O7 0.115(4) 0.075(3) 0.089(3) -0.024(3) -0.042(3) 0.044(3)
C43 0.119(6) 0.108(5) 0.071(4) -0.045(4) -0.041(4) 0.078(5)
C44 0.078(4) 0.074(4) 0.105(5) -0.040(4) 0.001(4) 0.001(3)
C45 0.052(3) 0.066(3) 0.078(4) -0.015(3) 0.006(3) 0.022(3)
C46 0.058(3) 0.065(3) 0.068(3) 0.000(3) -0.007(3) 0.019(3)

loop_
_atom_type_symbol
_atom_type_description
_atom_type_scat_dispersion_real
_atom_type_scat_dispersion_imag
_atom_type_scat_source
C C 0.0033 0.0016 'International Tables Vol C Tables 4.2.6.8 and 6.1.1.4'
H H 0.0000 0.0000 'International Tables Vol C Tables 4.2.6.8 and 6.1.1.4'
N N 0.0061 0.0033 'International Tables Vol C Tables 4.2.6.8 and 6.1.1.4'
O O 0.0106 0.0060 'International Tables Vol C Tables 4.2.6.8 and 6.1.1.4'
Si Si 0.0817 0.0704 'International Tables Vol C Tables 4.2.6.8 and 6.1.1.4'
K K 0.2009 0.2494 'International Tables Vol C Tables 4.2.6.8 and 6.1.1.4'
U U -9.6767 9.6646 'International Tables Vol C Tables 4.2.6.8 and 6.1.1.4'

loop_
_geom_angle_atom_site_label_1
_geom_angle_atom_site_label_2
_geom_angle_atom_site_label_3
_geom_angle
Cnt1 U1 Cnt2 123.1
Cnt1 U1 Cnt3 118.1
Cnt2 U1 Cnt3 118.8
C13 U1 C19 120.30(10)
C13 U1 C5 117.00(10)
C19 U1 C5 121.78(10)
C13 U1 C20 142.62(10)
C19 U1 C20 29.63(11)
C5 U1 C20 93.93(10)
C13 U1 C18 121.04(10)
C19 U1 C18 29.23(11)
C5 U1 C18 117.83(10)
C20 U1 C18 48.42(11)
C13 U1 C9 29.86(9)
C19 U1 C9 91.61(10)
C5 U1 C9 141.58(10)
C20 U1 C9 112.99(10)
C18 U1 C9 100.59(10)
C13 U1 C12 29.66(10)
C19 U1 C12 119.24(11)
C5 U1 C12 115.19(10)
C20 U1 C12 148.87(11)
C18 U1 C12 104.67(11)
C9 U1 C12 49.35(10)
C13 U1 C4 119.16(10)
C19 U1 C4 107.45(11)
C5 U1 C4 28.99(11)
C20 U1 C4 77.95(11)
C18 U1 C4 119.12(11)
C9 U1 C4 129.09(11)
C12 U1 C4 133.07(11)
C13 U1 C10 48.21(10)
C19 U1 C10 74.54(10)
C5 U1 C10 163.17(10)
C20 U1 C10 102.85(10)
C18 U1 C10 73.89(10)
C9 U1 C10 29.65(9)
C12 U1 C10 48.14(10)
C4 U1 C10 157.47(11)
C13 U1 C21 167.98(10)
C19 U1 C21 48.02(10)
C5 U1 C21 75.01(10)
C20 U1 C21 28.95(10)
C18 U1 C21 47.90(11)
C9 U1 C21 139.36(10)
C12 U1 C21 147.07(10)
C4 U1 C21 71.30(11)
C10 U1 C21 119.87(10)
C13 U1 C3 91.37(10)
C19 U1 C3 120.17(11)
C5 U1 C3 48.22(11)
C20 U1 C3 94.90(11)
C18 U1 C3 142.76(11)
C9 U1 C3 100.45(10)
C12 U1 C3 112.37(11)
C4 U1 C3 29.30(11)
C10 U1 C3 129.96(10)
C21 U1 C3 97.71(11)
C13 U1 C1 87.95(9)
C19 U1 C1 151.37(10)
C5 U1 C1 29.60(9)
C20 U1 C1 123.04(10)
C18 U1 C1 139.98(10)
C9 U1 C1 115.35(9)
C12 U1 C1 87.31(10)
C4 U1 C1 48.46(10)
C10 U1 C1 133.91(9)
C21 U1 C1 103.96(10)
C3 U1 C1 48.62(10)
C13 U1 C11 48.36(10)
C19 U1 C11 90.45(11)
C5 U1 C11 137.80(10)
C20 U1 C11 119.87(10)
C18 U1 C11 76.37(10)
C9 U1 C11 48.84(10)
C12 U1 C11 29.32(10)
C4 U1 C11 162.08(10)
C10 U1 C11 28.81(10)
C21 U1 C11 122.93(10)
C3 U1 C11 139.35(10)
C1 U1 C11 114.12(9)
C13 U1 C17 143.98(10)
C19 U1 C17 48.81(10)
C5 U1 C17 88.40(10)
C20 U1 C17 48.65(11)
C18 U1 C17 29.70(10)
C9 U1 C17 129.91(10)
C12 U1 C17 117.92(10)
C4 U1 C17 95.60(11)
C10 U1 C17 101.68(10)
C21 U1 C17 29.16(10)
C3 U1 C17 124.34(11)
C1 U1 C17 111.19(9)
C11 U1 C17 95.62(10)
C13 U1 C2 73.09(10)
C19 U1 C2 149.05(11)
C5 U1 C2 47.95(10)
C20 U1 C2 123.01(10)
C18 U1 C2 165.52(10)
C9 U1 C2 93.67(9)
C12 U1 C2 86.50(10)
C4 U1 C2 47.75(10)
C10 U1 C2 120.57(10)
C21 U1 C2 118.29(10)
C3 U1 C2 28.96(10)
C1 U1 C2 29.34(10)
C11 U1 C2 115.64(10)
C17 U1 C2 136.34(10)
O5 K1 O2 118.46(7)
O5 K1 O3 140.39(7)
O2 K1 O3 96.19(7)
O5 K1 O1 97.66(7)
O2 K1 O1 60.85(7)
O3 K1 O1 116.79(7)
O5 K1 O4 98.50(7)
O2 K1 O4 137.92(7)
O3 K1 O4 60.39(7)
O1 K1 O4 96.94(8)
O5 K1 O6 60.38(7)
O2 K1 O6 97.36(7)
O3 K1 O6 98.95(7)
O1 K1 O6 138.80(7)
O4 K1 O6 119.27(7)
O5 K1 N1 60.70(8)
O2 K1 N1 120.26(8)
O3 K1 N1 119.13(8)
O1 K1 N1 60.46(8)
O4 K1 N1 60.04(8)
O6 K1 N1 119.87(8)
O5 K1 N2 119.12(7)
O2 K1 N2 59.82(7)
O3 K1 N2 60.97(7)
O1 K1 N2 119.66(7)
O4 K1 N2 120.03(8)
O6 K1 N2 59.96(7)
N1 K1 N2 179.82(9)
C1 Si1 C6 109.09(16)
C1 Si1 C8 113.33(16)
C6 Si1 C8 108.99(18)
C1 Si1 C7 109.94(15)
C6 Si1 C7 108.61(19)
C8 Si1 C7 106.77(19)
C9 Si2 C15 110.82(17)
C9 Si2 C14 110.82(18)
C15 Si2 C14 111.8(2)
C9 Si2 C16 110.78(18)
C15 Si2 C16 105.2(2)
C14 Si2 C16 107.2(3)
C17 Si3 C22 111.55(18)
C17 Si3 C24 111.28(17)
C22 Si3 C24 110.80(18)
C17 Si3 C23 110.01(16)
C22 Si3 C23 107.12(19)
C24 Si3 C23 105.84(17)
C27 O1 C26 110.5(3)
C27 O1 K1 111.71(19)
C26 O1 K1 118.3(2)
C29 O2 C28 110.8(2)
C29 O2 K1 120.95(19)
C28 O2 K1 115.42(17)
C33 O3 C32 109.5(3)
C33 O3 K1 115.48(19)
C32 O3 K1 115.75(19)
C35 O4 C34 111.5(3)
C35 O4 K1 119.8(2)
C34 O4 K1 115.08(18)
C39 O5 C38 110.8(3)
C39 O5 K1 116.70(19)
C38 O5 K1 119.34(19)
C40 O6 C41 110.8(2)
C40 O6 K1 111.19(18)
C41 O6 K1 117.10(18)
C37 N1 C25 109.9(3)
C37 N1 C36 110.1(3)
C25 N1 C36 109.7(3)
C37 N1 K1 108.4(2)
C25 N1 K1 108.8(2)
C36 N1 K1 109.9(2)
C31 N2 C42 109.7(3)
C31 N2 C30 110.1(3)
C42 N2 C30 109.8(3)
C31 N2 K1 108.27(19)
C42 N2 K1 109.83(19)
C30 N2 K1 109.08(19)
C2 C1 C5 105.8(3)
C2 C1 Si1 126.2(2)
C5 C1 Si1 127.4(3)
C2 C1 U1 75.79(18)
C5 C1 U1 73.93(17)
Si1 C1 U1 122.94(14)
C3 C2 C1 109.3(3)
C3 C2 U1 74.9(2)
C1 C2 U1 74.87(18)
C2 C3 C4 107.2(3)
C2 C3 U1 76.14(19)
C4 C3 U1 74.7(2)
C5 C4 C3 108.6(3)
C5 C4 U1 75.00(19)
C3 C4 U1 76.0(2)
C4 C5 C1 109.1(3)
C4 C5 U1 76.01(19)
C1 C5 U1 76.47(17)
C10 C9 C13 105.3(3)
C10 C9 Si2 126.5(2)
C13 C9 Si2 128.0(2)
C10 C9 U1 75.77(17)
C13 C9 U1 74.22(17)
Si2 C9 U1 119.44(14)
C11 C10 C9 109.9(3)
C11 C10 U1 76.03(18)
C9 C10 U1 74.58(17)
C10 C11 C12 108.2(3)
C10 C11 U1 75.16(18)
C12 C11 U1 74.38(18)
C11 C12 C13 107.2(3)
C11 C12 U1 76.31(18)
C13 C12 U1 74.24(18)
C12 C13 C9 109.4(3)
C12 C13 U1 76.09(18)
C9 C13 U1 75.92(17)
C21 C17 C18 105.4(3)
C21 C17 Si3 127.6(3)
C18 C17 Si3 126.2(3)
C21 C17 U1 74.75(19)
C18 C17 U1 73.78(18)
Si3 C17 U1 124.56(15)
C19 C18 C17 109.0(3)
C19 C18 U1 74.87(19)
C17 C18 U1 76.52(19)
C18 C19 C20 108.0(3)
C18 C19 U1 75.90(19)
C20 C19 U1 75.56(18)
C21 C20 C19 107.3(3)
C21 C20 U1 76.39(18)
C19 C20 U1 74.81(18)
C20 C21 C17 110.3(3)
C20 C21 U1 74.66(18)
C17 C21 U1 76.09(19)
N1 C25 C26 113.5(3)
O1 C26 C25 109.2(3)
O1 C27 C28 109.1(3)
O2 C28 C27 109.2(3)
O2 C29 C30 108.6(3)
N2 C30 C29 113.7(3)
N2 C31 C32 113.3(3)
O3 C32 C31 109.9(3)
O3 C33 C34 111.1(3)
O4 C34 C33 110.5(3)
O4 C35 C36 110.2(3)
N1 C36 C35 113.4(3)
N1 C37 C38 113.9(3)
O5 C38 C37 109.1(3)
O5 C39 C40 109.3(3)
O6 C40 C39 109.5(3)
O6 C41 C42 109.4(3)
N2 C42 C41 113.6(3)
C46 O7 C43 102.5(4)
O7 C43 C44 106.2(5)
C45 C44 C43 101.9(5)
C44 C45 C46 104.2(5)
O7 C46 C45 109.2(5)

loop_
_geom_bond_atom_site_label_1
_geom_bond_atom_site_label_2
_geom_bond_distance
U1 Cnt1 2.530
U1 Cnt2 2.514
U1 Cnt3 2.519
U1 C13 2.762(3)
U1 C19 2.771(3)
U1 C5 2.777(3)
U1 C20 2.781(3)
U1 C18 2.784(3)
U1 C9 2.784(3)
U1 C12 2.786(3)
U1 C4 2.790(3)
U1 C10 2.800(3)
U1 C21 2.802(3)
U1 C3 2.806(4)
U1 C1 2.810(3)
U1 C11 2.811(3)
U1 C17 2.819(3)
U1 C2 2.822(3)
K1 O5 2.787(2)
K1 O2 2.787(2)
K1 O3 2.814(2)
K1 O1 2.820(2)
K1 O4 2.831(2)
K1 O6 2.882(2)
K1 N1 2.994(3)
K1 N2 3.019(3)
Si1 C1 1.857(3)
Si1 C6 1.865(4)
Si1 C8 1.870(4)
Si1 C7 1.873(4)
Si2 C9 1.843(3)
Si2 C15 1.858(4)
Si2 C14 1.860(4)
Si2 C16 1.892(4)
Si3 C17 1.853(4)
Si3 C22 1.870(4)
Si3 C24 1.875(4)
Si3 C23 1.885(4)
O1 C27 1.425(4)
O1 C26 1.428(4)
O2 C29 1.419(4)
O2 C28 1.424(4)
O3 C33 1.418(4)
O3 C32 1.432(4)
O4 C35 1.416(4)
O4 C34 1.431(4)
O5 C39 1.424(4)
O5 C38 1.429(4)
O6 C40 1.427(4)
O6 C41 1.433(4)
N1 C37 1.468(5)
N1 C25 1.469(5)
N1 C36 1.476(5)
N2 C31 1.465(4)
N2 C42 1.473(4)
N2 C30 1.474(4)
C1 C2 1.426(5)
C1 C5 1.428(4)
C2 C3 1.407(5)
C3 C4 1.415(5)
C4 C5 1.394(5)
C9 C10 1.429(5)
C9 C13 1.429(5)
C10 C11 1.396(5)
C11 C12 1.417(5)
C12 C13 1.421(5)
C17 C21 1.415(5)
C17 C18 1.436(5)
C18 C19 1.401(5)
C19 C20 1.420(5)
C20 C21 1.395(5)
C25 C26 1.501(6)
C27 C28 1.490(5)
C29 C30 1.509(5)
C31 C32 1.501(5)
C33 C34 1.487(6)
C35 C36 1.507(6)
C37 C38 1.504(5)
C39 C40 1.498(5)
C41 C42 1.505(5)
O7 C46 1.413(6)
O7 C43 1.418(8)
C43 C44 1.527(10)
C44 C45 1.496(9)
C45 C46 1.506(8)
